data_1534031
loop_
_publ_author_name
'Krivovichev, S.V.'
'Depmeier, W.'
'Armbruster, T.'

_publ_section_title
;
 One-dimensional lone electron pair micelles in the crystal structure of
 Pb5 (Si O4) (V O4)2
;
_journal_name_full 'Materials Research Bulletin'
_journal_page_first 1717
_journal_page_last 1722
_journal_volume 39
_journal_year 2004
_chemical_formula_sum 'O12 Pb5 Si V2'
_chemical_name_systematic 'Pb5 (Si O4) (V O4)2'
_space_group_IT_number 176
_symmetry_space_group_name_Hall '-P 6c'
_symmetry_space_group_name_H-M 'P 63/m'
_cell_angle_alpha 90
_cell_angle_beta 90
_cell_angle_gamma 120
_cell_formula_units_Z 2
_cell_length_a 9.9865
_cell_length_b 9.9865
_cell_length_c 7.3599
_cell_volume 635.666
_citation_journal_id_ASTM MRBUAC
_cod_data_source_file Krivovichev_MRBUAC_2004_1928.cif
_cod_data_source_block O12Pb5Si1V2
_cod_original_cell_volume 635.6662
_cod_original_formula_sum 'O12 Pb5 Si1 V2'
_cod_database_code 1534031

loop_
_symmetry_equiv_pos_as_xyz
x,y,z
x-y,x,z+1/2
-y,x-y,z
-x,-y,z+1/2
-x+y,-x,z
y,-x+y,z+1/2
-x,-y,-z
-x+y,-x,-z-1/2
y,-x+y,-z
x,y,-z-1/2
x-y,x,-z
-y,x-y,-z-1/2

loop_
_atom_site_label
_atom_site_type_symbol
_atom_site_fract_x
_atom_site_fract_y
_atom_site_fract_z
_atom_site_occupancy
_atom_site_U_iso_or_equiv
O2 O-2 0.2655 0.9166 0.0697 1 0.0
Si1 Si+4 0.3797 0.984 0.25 0.333 0.0
O1 O-2 0.5005 0.9072 0.25 1 0.0
Pb1 Pb+2 0.00092 0.7494 0.25 1 0.0
Pb2 Pb+2 0.3333 0.6667 -0.00731 1 0.0
V1 V+5 0.3797 0.984 0.25 0.667 0.0
O3 O-2 0.4862 0.181 0.25 1 0.0
